data_1512710
loop_
_publ_author_name
'Bradley C. White'
'William Henderson'
'T.S. Andy Hor'
'Brian K. Nicholson'

_publ_section_title
;
 Synthesis and characterization of new trimetallic complexes with
 {Pt2Au(mu-S)2}n+ (n = 2, 3) cores containing C, N and N, N donor ligands
;
_journal_name_full
;
Inorganica Chimica Acta
;
_journal_page_first 146
_journal_page_last 151
_journal_volume 393
_journal_year 2012
_chemical_formula_moiety 'C78 H66 Au N2 O P4 Pt2 S2, 1.5(C6 H6), 2.5(C2 H4 Cl2), 2(F6 P)'
_chemical_formula_sum 'C92 H85 Au Cl5 F12 N2 O P6 Pt2 S2'
_chemical_formula_weight 2476.96
_space_group_IT_number 2
_symmetry_cell_setting triclinic
_symmetry_space_group_name_Hall '-P 1'
_symmetry_space_group_name_H-M 'P -1'
_atom_sites_solution_hydrogens geom
_atom_sites_solution_primary direct
_atom_sites_solution_secondary difmap
_cell_angle_alpha 89.700(1)
_cell_angle_beta 77.457(1)
_cell_angle_gamma 68.789(1)
_cell_formula_units_Z 2
_cell_length_a 12.8770(2)
_cell_length_b 16.4935(3)
_cell_length_c 23.6068(3)
_cell_measurement_reflns_used 8192
_cell_measurement_temperature 93(2)
_cell_measurement_theta_max 26
_cell_measurement_theta_min 2
_cell_volume 4547.72(13)
_computing_structure_refinement 'SHELXL-97 (Sheldrick, 1997)'
_diffrn_ambient_temperature 93(2)
_diffrn_measured_fraction_theta_full 0.965
_diffrn_measured_fraction_theta_max 0.965
_diffrn_radiation_monochromator graphite
_diffrn_radiation_source 'fine-focus sealed tube'
_diffrn_radiation_type MoK\a
_diffrn_radiation_wavelength 0.71073
_diffrn_reflns_av_R_equivalents 0.1666
_diffrn_reflns_av_sigmaI/netI 0.2695
_diffrn_reflns_limit_h_max 15
_diffrn_reflns_limit_h_min -16
_diffrn_reflns_limit_k_max 20
_diffrn_reflns_limit_k_min -20
_diffrn_reflns_limit_l_max 29
_diffrn_reflns_limit_l_min -29
_diffrn_reflns_number 42393
_diffrn_reflns_theta_full 26.52
_diffrn_reflns_theta_max 26.52
_diffrn_reflns_theta_min 1.54
_exptl_absorpt_coefficient_mu 5.049
_exptl_absorpt_correction_T_max 0.601
_exptl_absorpt_correction_T_min 0.294
_exptl_absorpt_correction_type multi-scan
_exptl_absorpt_process_details SADABS
_exptl_crystal_colour yellow
_exptl_crystal_density_diffrn 1.809
_exptl_crystal_density_method 'not measured'
_exptl_crystal_description needle
_exptl_crystal_F_000 2418
_exptl_crystal_size_max 0.48
_exptl_crystal_size_mid 0.14
_exptl_crystal_size_min 0.10
_refine_diff_density_max 5.382
_refine_diff_density_min -5.497
_refine_diff_density_rms 0.424
_refine_ls_extinction_method none
_refine_ls_goodness_of_fit_ref 1.026
_refine_ls_hydrogen_treatment constr
_refine_ls_matrix_type full
_refine_ls_number_parameters 673
_refine_ls_number_reflns 18243
_refine_ls_number_restraints 120
_refine_ls_restrained_S_all 1.023
_refine_ls_R_factor_all 0.2163
_refine_ls_R_factor_gt 0.1052
_refine_ls_shift/su_max 0.005
_refine_ls_shift/su_mean 0.000
_refine_ls_structure_factor_coef Fsqd
_refine_ls_weighting_details 'calc w=1/[\s^2^(Fo^2^)+(0.1081P)^2^+0.0000P] where P=(Fo^2^+2Fc^2^)/3'
_refine_ls_weighting_scheme calc
_refine_ls_wR_factor_gt 0.2376
_refine_ls_wR_factor_ref 0.2825
_reflns_number_gt 8057
_reflns_number_total 18243
_reflns_threshold_expression >2sigma(I)
_cod_data_source_file ICA-2013-394-146-151.cif
_cod_data_source_block bwa1
_cod_original_cell_volume 4547.69(12)
_cod_database_code 1512710

loop_
_symmetry_equiv_pos_as_xyz
'x, y, z'
'-x, -y, -z'

loop_
_atom_site_label
_atom_site_type_symbol
_atom_site_fract_x
_atom_site_fract_y
_atom_site_fract_z
_atom_site_U_iso_or_equiv
_atom_site_adp_type
_atom_site_occupancy
_atom_site_symmetry_multiplicity
_atom_site_calc_flag
_atom_site_refinement_flags
Pt1 Pt 0.35889(7) 0.96122(6) 0.22812(3) 0.0225(2) Uani 1 1 d .
Pt2 Pt 0.25631(7) 0.80844(6) 0.27320(3) 0.0237(2) Uani 1 1 d .
Au1 Au 0.21147(8) 0.96935(6) 0.35438(4) 0.0312(3) Uani 1 1 d .
S1 S 0.1731(5) 0.9588(4) 0.2641(2) 0.0255(13) Uani 1 1 d U
S2 S 0.3852(5) 0.8649(4) 0.3019(2) 0.0273(13) Uani 1 1 d U
P1 P 0.5410(5) 0.9609(4) 0.2130(2) 0.0262(13) Uani 1 1 d .
P2 P 0.2857(5) 1.0579(4) 0.1640(2) 0.0218(12) Uani 1 1 d .
P3 P 0.3653(5) 0.6706(4) 0.2898(3) 0.0323(15) Uani 1 1 d .
P4 P 0.1064(5) 0.7800(4) 0.2535(2) 0.0266(14) Uani 1 1 d .
O1 O -0.0427(18) 1.1181(13) 0.4902(8) 0.064(6) Uani 1 1 d .
N1 N 0.066(2) 1.0551(14) 0.4020(8) 0.054(7) Uani 1 1 d U
H1A H 0.0564 1.1078 0.3865 0.065 Uiso 1 1 calc R
H1B H 0.0081 1.0390 0.3946 0.065 Uiso 1 1 calc R
N2 N 0.2384(18) 0.9767(13) 0.4374(7) 0.036(5) Uani 1 1 d U
C1 C 0.045(2) 1.0693(16) 0.4521(10) 0.036(6) Uani 1 1 d .
C2 C 0.150(2) 1.0223(16) 0.4775(9) 0.038(6) Uani 1 1 d .
C3 C 0.150(3) 1.0294(18) 0.5339(10) 0.049(8) Uani 1 1 d .
H3 H 0.0843 1.0640 0.5624 0.059 Uiso 1 1 calc R
C4 C 0.260(3) 0.9791(18) 0.5478(11) 0.052(8) Uani 1 1 d .
H4 H 0.2649 0.9792 0.5873 0.063 Uiso 1 1 calc R
C5 C 0.349(3) 0.935(2) 0.5086(11) 0.062(9) Uani 1 1 d .
H5 H 0.4211 0.9063 0.5177 0.074 Uiso 1 1 calc R
C6 C 0.335(2) 0.931(2) 0.4516(11) 0.056(8) Uani 1 1 d .
H6 H 0.3970 0.8939 0.4223 0.067 Uiso 1 1 calc R
C11 C 0.5465(19) 1.0679(13) 0.2101(8) 0.025(5) Uiso 1 1 d .
C12 C 0.471(2) 1.1335(14) 0.2530(9) 0.031(5) Uiso 1 1 d .
H12 H 0.4201 1.1198 0.2835 0.037 Uiso 1 1 calc R
C13 C 0.469(2) 1.2151(16) 0.2521(10) 0.042(6) Uiso 1 1 d .
H13 H 0.4216 1.2565 0.2837 0.050 Uiso 1 1 calc R
C14 C 0.535(2) 1.2411(17) 0.2065(10) 0.044(7) Uiso 1 1 d .
H14 H 0.5310 1.2998 0.2051 0.053 Uiso 1 1 calc R
C15 C 0.608(2) 1.1770(16) 0.1631(10) 0.042(6) Uiso 1 1 d .
H15 H 0.6563 1.1917 0.1317 0.051 Uiso 1 1 calc R
C16 C 0.611(2) 1.0957(15) 0.1641(9) 0.033(6) Uiso 1 1 d .
H16 H 0.6598 1.0547 0.1324 0.040 Uiso 1 1 calc R
C21 C 0.642(2) 0.8969(14) 0.1495(9) 0.030(5) Uiso 1 1 d .
C22 C 0.7578(19) 0.8843(13) 0.1406(9) 0.026(5) Uiso 1 1 d .
H22 H 0.7825 0.9078 0.1694 0.031 Uiso 1 1 calc R
C23 C 0.837(2) 0.8387(14) 0.0915(9) 0.036(6) Uiso 1 1 d .
H23 H 0.9150 0.8323 0.0865 0.043 Uiso 1 1 calc R
C24 C 0.804(2) 0.8021(14) 0.0492(9) 0.030(5) Uiso 1 1 d .
H24 H 0.8587 0.7700 0.0153 0.036 Uiso 1 1 calc R
C25 C 0.6851(19) 0.8141(14) 0.0580(9) 0.029(5) Uiso 1 1 d .
H25 H 0.6605 0.7905 0.0291 0.035 Uiso 1 1 calc R
C26 C 0.6068(19) 0.8591(13) 0.1073(8) 0.025(5) Uiso 1 1 d .
H26 H 0.5290 0.8647 0.1132 0.030 Uiso 1 1 calc R
C31 C 0.6054(18) 0.9134(13) 0.2737(8) 0.024(5) Uiso 1 1 d .
C32 C 0.673(2) 0.8231(15) 0.2665(10) 0.034(6) Uiso 1 1 d .
H32 H 0.6921 0.7902 0.2303 0.041 Uiso 1 1 calc R
C33 C 0.709(2) 0.7841(17) 0.3156(10) 0.042(6) Uiso 1 1 d .
H33 H 0.7545 0.7235 0.3126 0.050 Uiso 1 1 calc R
C34 C 0.681(2) 0.8331(16) 0.3685(10) 0.043(6) Uiso 1 1 d .
H34 H 0.7077 0.8059 0.4007 0.051 Uiso 1 1 calc R
C35 C 0.613(2) 0.9204(15) 0.3743(10) 0.034(6) Uiso 1 1 d .
H35 H 0.5926 0.9523 0.4111 0.041 Uiso 1 1 calc R
C36 C 0.573(2) 0.9648(15) 0.3253(9) 0.033(6) Uiso 1 1 d .
H36 H 0.5274 1.0253 0.3285 0.040 Uiso 1 1 calc R
C41 C 0.361(2) 1.1177(14) 0.1206(9) 0.030(5) Uiso 1 1 d .
C42 C 0.4583(17) 1.0698(13) 0.0726(8) 0.019(4) Uiso 1 1 d .
H42 H 0.4810 1.0083 0.0667 0.023 Uiso 1 1 calc R
C43 C 0.516(2) 1.1100(15) 0.0372(9) 0.032(6) Uiso 1 1 d .
H43 H 0.5761 1.0776 0.0055 0.039 Uiso 1 1 calc R
C44 C 0.487(2) 1.2005(14) 0.0464(9) 0.032(5) Uiso 1 1 d .
H44 H 0.5304 1.2290 0.0221 0.038 Uiso 1 1 calc R
C45 C 0.399(2) 1.2458(16) 0.0899(9) 0.036(6) Uiso 1 1 d .
H45 H 0.3780 1.3071 0.0956 0.043 Uiso 1 1 calc R
C46 C 0.3346(19) 1.2034(14) 0.1283(9) 0.027(5) Uiso 1 1 d .
H46 H 0.2733 1.2368 0.1594 0.032 Uiso 1 1 calc R
C51 C 0.2435(17) 1.0022(12) 0.1099(7) 0.016(4) Uiso 1 1 d .
C52 C 0.268(2) 0.9162(14) 0.1060(9) 0.031(5) Uiso 1 1 d .
H52 H 0.3083 0.8811 0.1323 0.037 Uiso 1 1 calc R
C53 C 0.237(2) 0.8777(16) 0.0644(9) 0.035(6) Uiso 1 1 d .
H53 H 0.2542 0.8166 0.0627 0.041 Uiso 1 1 calc R
C54 C 0.1819(19) 0.9266(14) 0.0256(9) 0.029(5) Uiso 1 1 d .
H54 H 0.1612 0.8993 -0.0031 0.035 Uiso 1 1 calc R
C55 C 0.156(2) 1.0160(15) 0.0279(10) 0.038(6) Uiso 1 1 d .
H55 H 0.1159 1.0502 0.0012 0.045 Uiso 1 1 calc R
C56 C 0.1884(19) 1.0558(14) 0.0703(8) 0.027(5) Uiso 1 1 d .
H56 H 0.1738 1.1166 0.0720 0.033 Uiso 1 1 calc R
C61 C 0.159(2) 1.1390(14) 0.2089(9) 0.030(5) Uiso 1 1 d .
C62 C 0.170(2) 1.1779(14) 0.2575(9) 0.034(6) Uiso 1 1 d .
H62 H 0.2445 1.1646 0.2642 0.041 Uiso 1 1 calc R
C63 C 0.078(2) 1.2349(15) 0.2965(10) 0.039(6) Uiso 1 1 d .
H63 H 0.0895 1.2627 0.3286 0.046 Uiso 1 1 calc R
C64 C -0.035(3) 1.253(2) 0.2888(13) 0.064(8) Uiso 1 1 d .
H64 H -0.1010 1.2898 0.3164 0.077 Uiso 1 1 calc R
C65 C -0.046(3) 1.2146(18) 0.2408(11) 0.056(8) Uiso 1 1 d .
H65 H -0.1201 1.2255 0.2351 0.068 Uiso 1 1 calc R
C66 C 0.050(2) 1.1592(15) 0.1986(10) 0.035(6) Uiso 1 1 d .
H66 H 0.0398 1.1363 0.1642 0.042 Uiso 1 1 calc R
C71 C 0.491(2) 0.6240(16) 0.2336(10) 0.040(6) Uiso 1 1 d .
C72 C 0.531(2) 0.6771(15) 0.1931(9) 0.031(5) Uiso 1 1 d .
H72 H 0.4882 0.7381 0.1956 0.037 Uiso 1 1 calc R
C73 C 0.633(2) 0.6393(17) 0.1490(10) 0.046(7) Uiso 1 1 d .
H73 H 0.6595 0.6749 0.1225 0.055 Uiso 1 1 calc R
C74 C 0.691(3) 0.5542(19) 0.1451(12) 0.060(8) Uiso 1 1 d .
H74 H 0.7561 0.5282 0.1141 0.072 Uiso 1 1 calc R
C75 C 0.655(3) 0.5009(19) 0.1873(11) 0.057(8) Uiso 1 1 d .
H75 H 0.7010 0.4406 0.1860 0.068 Uiso 1 1 calc R
C76 C 0.556(2) 0.5364(16) 0.2296(10) 0.042(6) Uiso 1 1 d .
H76 H 0.5321 0.4999 0.2563 0.050 Uiso 1 1 calc R
C81 C 0.309(2) 0.5832(15) 0.3004(10) 0.037(6) Uiso 1 1 d .
C82 C 0.308(2) 0.5354(16) 0.2520(11) 0.043(6) Uiso 1 1 d .
H82 H 0.3359 0.5485 0.2138 0.052 Uiso 1 1 calc R
C83 C 0.266(2) 0.4680(18) 0.2601(11) 0.053(7) Uiso 1 1 d .
H83 H 0.2616 0.4358 0.2279 0.064 Uiso 1 1 calc R
C84 C 0.229(2) 0.4498(17) 0.3180(10) 0.045(7) Uiso 1 1 d .
H84 H 0.2022 0.4030 0.3241 0.054 Uiso 1 1 calc R
C85 C 0.230(3) 0.493(2) 0.3624(13) 0.068(9) Uiso 1 1 d .
H85 H 0.2046 0.4784 0.4005 0.082 Uiso 1 1 calc R
C86 C 0.269(2) 0.5633(17) 0.3548(11) 0.048(7) Uiso 1 1 d .
H86 H 0.2675 0.5966 0.3879 0.057 Uiso 1 1 calc R
C91 C 0.410(2) 0.6822(16) 0.3566(10) 0.042(6) Uiso 1 1 d .
C92 C 0.334(3) 0.7250(19) 0.4076(12) 0.062(8) Uiso 1 1 d .
H92 H 0.2544 0.7473 0.4078 0.075 Uiso 1 1 calc R
C93 C 0.365(3) 0.738(2) 0.4593(15) 0.084(11) Uiso 1 1 d .
H93 H 0.3113 0.7699 0.4934 0.101 Uiso 1 1 calc R
C94 C 0.470(4) 0.704(2) 0.4561(16) 0.090(11) Uiso 1 1 d .
H94 H 0.4924 0.7071 0.4916 0.108 Uiso 1 1 calc R
C95 C 0.554(4) 0.665(2) 0.4114(15) 0.087(11) Uiso 1 1 d .
H95 H 0.6310 0.6472 0.4146 0.105 Uiso 1 1 calc R
C96 C 0.528(2) 0.6483(17) 0.3564(11) 0.052(7) Uiso 1 1 d .
H96 H 0.5851 0.6173 0.3232 0.062 Uiso 1 1 calc R
C101 C -0.0070(18) 0.8821(13) 0.2427(8) 0.022(5) Uiso 1 1 d .
C102 C 0.004(2) 0.9155(14) 0.1899(9) 0.030(5) Uiso 1 1 d .
H102 H 0.0635 0.8822 0.1582 0.036 Uiso 1 1 calc R
C103 C -0.070(2) 0.9961(15) 0.1818(9) 0.034(6) Uiso 1 1 d .
H103 H -0.0590 1.0193 0.1450 0.041 Uiso 1 1 calc R
C104 C -0.160(2) 1.0447(17) 0.2274(10) 0.045(7) Uiso 1 1 d .
H104 H -0.2112 1.1006 0.2212 0.054 Uiso 1 1 calc R
C105 C -0.177(2) 1.0127(15) 0.2806(10) 0.036(6) Uiso 1 1 d .
H105 H -0.2390 1.0456 0.3115 0.043 Uiso 1 1 calc R
C106 C -0.0974(18) 0.9271(13) 0.2893(9) 0.025(5) Uiso 1 1 d .
H106 H -0.1070 0.9026 0.3257 0.030 Uiso 1 1 calc R
C111 C 0.1343(19) 0.7144(13) 0.1875(8) 0.024(5) Uiso 1 1 d .
C112 C 0.2448(19) 0.6805(13) 0.1513(8) 0.027(5) Uiso 1 1 d .
H112 H 0.3064 0.6896 0.1627 0.032 Uiso 1 1 calc R
C113 C 0.264(2) 0.6343(16) 0.0998(10) 0.042(6) Uiso 1 1 d .
H113 H 0.3381 0.6129 0.0746 0.051 Uiso 1 1 calc R
C114 C 0.169(2) 0.6178(16) 0.0834(10) 0.042(6) Uiso 1 1 d .
H114 H 0.1807 0.5840 0.0484 0.050 Uiso 1 1 calc R
C115 C 0.061(2) 0.6531(15) 0.1204(10) 0.041(6) Uiso 1 1 d .
H115 H -0.0013 0.6421 0.1114 0.050 Uiso 1 1 calc R
C116 C 0.044(2) 0.7026(14) 0.1689(9) 0.031(5) Uiso 1 1 d .
H116 H -0.0317 0.7307 0.1914 0.037 Uiso 1 1 calc R
C121 C 0.041(2) 0.7330(14) 0.3151(9) 0.029(5) Uiso 1 1 d .
C122 C 0.008(2) 0.6672(15) 0.3115(10) 0.038(6) Uiso 1 1 d .
H122 H 0.0177 0.6392 0.2745 0.046 Uiso 1 1 calc R
C123 C -0.043(2) 0.6385(16) 0.3621(10) 0.041(6) Uiso 1 1 d .
H123 H -0.0716 0.5932 0.3598 0.049 Uiso 1 1 calc R
C124 C -0.051(2) 0.6766(15) 0.4147(10) 0.038(6) Uiso 1 1 d .
H124 H -0.0831 0.6550 0.4487 0.045 Uiso 1 1 calc R
C125 C -0.015(2) 0.7446(16) 0.4217(10) 0.039(6) Uiso 1 1 d .
H125 H -0.0233 0.7713 0.4589 0.046 Uiso 1 1 calc R
C126 C 0.033(2) 0.7703(15) 0.3714(9) 0.037(6) Uiso 1 1 d .
H126 H 0.0621 0.8152 0.3735 0.044 Uiso 1 1 calc R
P11 P 0.3237(7) 0.1893(5) 0.4293(3) 0.0474(19) Uani 1 1 d .
F11 F 0.2933(15) 0.2568(12) 0.3825(7) 0.080(6) Uani 1 1 d U
F12 F 0.4550(14) 0.1699(12) 0.3996(7) 0.072(5) Uani 1 1 d U
F13 F 0.1937(16) 0.2088(13) 0.4583(7) 0.087(6) Uani 1 1 d U
F14 F 0.3570(17) 0.1203(12) 0.4760(8) 0.086(6) Uani 1 1 d U
F15 F 0.3237(18) 0.2606(12) 0.4722(7) 0.089(6) Uani 1 1 d U
F16 F 0.3257(14) 0.1157(11) 0.3870(6) 0.066(5) Uani 1 1 d U
P21 P 0.8686(5) 0.2644(4) 0.0741(2) 0.0286(14) Uani 1 1 d .
F21 F 0.8394(11) 0.3657(8) 0.0618(6) 0.041(3) Uani 1 1 d .
F22 F 0.8970(10) 0.1648(8) 0.0879(5) 0.036(3) Uani 1 1 d .
F23 F 0.9868(12) 0.2594(9) 0.0875(5) 0.043(3) Uiso 1 1 d .
F24 F 0.8088(12) 0.2921(9) 0.1410(6) 0.046(4) Uani 1 1 d .
F25 F 0.7505(11) 0.2685(8) 0.0608(6) 0.042(3) Uani 1 1 d .
F26 F 0.9297(11) 0.2351(8) 0.0072(5) 0.039(3) Uani 1 1 d .
C04 C 0.979(4) 0.536(3) -0.0227(16) 0.104(13) Uiso 1 1 d .
H04A H 0.9999 0.5065 -0.0623 0.125 Uiso 1 1 calc R
H04B H 1.0168 0.5784 -0.0236 0.125 Uiso 1 1 calc R
Cl1 Cl 0.8317(7) 0.5888(6) -0.0012(4) 0.083(3) Uani 1 1 d U
C05 C 0.635(3) 0.264(3) 0.3374(16) 0.100(13) Uiso 1 1 d .
H05A H 0.6786 0.2856 0.3053 0.120 Uiso 1 1 calc R
H05B H 0.6127 0.2198 0.3200 0.120 Uiso 1 1 calc R
C06 C 0.535(3) 0.334(2) 0.3649(14) 0.073(9) Uiso 1 1 d .
H06A H 0.4993 0.3161 0.4020 0.088 Uiso 1 1 calc R
H06B H 0.4793 0.3481 0.3398 0.088 Uiso 1 1 calc R
Cl2 Cl 0.7222(9) 0.2140(7) 0.3834(4) 0.092(3) Uani 1 1 d U
Cl3 Cl 0.5647(15) 0.4279(9) 0.3792(8) 0.201(9) Uani 1 1 d U
C07 C -0.087(7) 0.444(5) 0.250(3) 0.24(3) Uiso 1 1 d .
H07A H -0.0371 0.4288 0.2781 0.291 Uiso 1 1 calc R
H07B H -0.1457 0.4170 0.2608 0.291 Uiso 1 1 calc R
C08 C -0.015(6) 0.414(4) 0.185(3) 0.20(3) Uiso 1 1 d .
H08A H -0.0669 0.4415 0.1593 0.236 Uiso 1 1 calc R
H08B H 0.0046 0.3499 0.1794 0.236 Uiso 1 1 calc R
Cl4 Cl 0.0985(10) 0.4319(8) 0.1634(6) 0.125(4) Uani 1 1 d U
Cl5 Cl -0.1513(13) 0.5592(11) 0.2470(8) 0.186(7) Uani 1 1 d U
CS1 C 0.442(2) 0.4423(17) 0.0002(11) 0.048(7) Uiso 1 1 d .
HS1 H 0.4039 0.4028 -0.0007 0.058 Uiso 1 1 calc R
CS2 C 0.480(2) 0.5707(16) -0.0366(10) 0.043(6) Uiso 1 1 d .
HS2 H 0.4667 0.6165 -0.0618 0.051 Uiso 1 1 calc R
CS3 C 0.421(2) 0.5106(17) -0.0332(11) 0.048(7) Uiso 1 1 d .
HS3 H 0.3653 0.5194 -0.0554 0.058 Uiso 1 1 calc R
CS4 C 0.739(4) 0.471(3) 0.4772(14) 0.089(11) Uiso 1 1 d .
HS4 H 0.6590 0.5012 0.4888 0.106 Uiso 1 1 calc R
CS5 C 0.815(4) 0.516(3) 0.4726(15) 0.098(12) Uiso 1 1 d .
HS5 H 0.7852 0.5770 0.4820 0.118 Uiso 1 1 calc R
CS6 C 0.932(4) 0.472(3) 0.4546(16) 0.101(13) Uiso 1 1 d .
HS6 H 0.9825 0.5019 0.4541 0.121 Uiso 1 1 calc R
CS7 C 0.972(4) 0.387(3) 0.4378(17) 0.108(14) Uiso 1 1 d .
HS7 H 1.0500 0.3583 0.4183 0.130 Uiso 1 1 calc R
CS8 C 0.906(3) 0.344(3) 0.4479(14) 0.087(11) Uiso 1 1 d .
HS8 H 0.9383 0.2819 0.4440 0.104 Uiso 1 1 calc R
CS9 C 0.780(4) 0.389(3) 0.4656(18) 0.121(15) Uiso 1 1 d .
HS9 H 0.7306 0.3575 0.4681 0.145 Uiso 1 1 calc R

loop_
_atom_site_aniso_label
_atom_site_aniso_U_11
_atom_site_aniso_U_22
_atom_site_aniso_U_33
_atom_site_aniso_U_23
_atom_site_aniso_U_13
_atom_site_aniso_U_12
Pt1 0.0117(5) 0.0380(6) 0.0210(4) 0.0052(4) -0.0086(3) -0.0102(4)
Pt2 0.0113(5) 0.0393(6) 0.0241(4) 0.0084(4) -0.0099(3) -0.0102(4)
Au1 0.0230(5) 0.0519(7) 0.0235(5) 0.0040(4) -0.0067(4) -0.0187(5)
S1 0.013(3) 0.046(4) 0.023(3) 0.005(2) -0.007(2) -0.015(3)
S2 0.014(3) 0.054(4) 0.022(3) 0.008(2) -0.014(2) -0.017(3)
P1 0.013(3) 0.042(4) 0.025(3) 0.006(3) -0.008(2) -0.010(3)
P2 0.018(3) 0.031(3) 0.022(3) 0.004(2) -0.011(2) -0.011(3)
P3 0.020(3) 0.050(4) 0.034(3) 0.015(3) -0.016(3) -0.016(3)
P4 0.016(3) 0.043(4) 0.024(3) 0.008(3) -0.009(2) -0.013(3)
O1 0.059(15) 0.086(16) 0.050(12) 0.004(10) -0.016(11) -0.027(12)
N1 0.079(18) 0.070(17) 0.036(12) 0.000(11) 0.011(11) -0.066(15)
N2 0.033(13) 0.053(14) 0.019(9) 0.003(9) -0.009(9) -0.012(11)
C1 0.042(17) 0.043(16) 0.030(13) 0.007(11) -0.008(12) -0.024(13)
C2 0.046(17) 0.055(17) 0.015(11) 0.004(11) -0.008(11) -0.023(14)
C3 0.08(2) 0.060(19) 0.025(13) -0.003(12) 0.004(13) -0.056(18)
C4 0.05(2) 0.06(2) 0.036(15) 0.008(13) 0.009(14) -0.016(16)
C5 0.07(2) 0.11(3) 0.044(17) 0.023(16) -0.039(16) -0.05(2)
C6 0.030(17) 0.09(2) 0.046(16) 0.024(15) -0.017(13) -0.022(16)
P11 0.043(5) 0.064(5) 0.031(4) 0.007(3) -0.001(3) -0.020(4)
F11 0.050(12) 0.105(15) 0.079(12) 0.035(10) -0.024(9) -0.016(10)
F12 0.048(11) 0.109(15) 0.060(10) -0.008(9) -0.009(8) -0.031(10)
F13 0.061(13) 0.119(16) 0.068(11) 0.009(10) 0.009(10) -0.034(12)
F14 0.087(15) 0.097(14) 0.086(12) 0.040(10) -0.050(11) -0.031(12)
F15 0.108(17) 0.090(14) 0.062(11) -0.014(9) 0.007(11) -0.043(13)
F16 0.058(12) 0.083(13) 0.058(10) -0.001(8) -0.007(8) -0.031(10)
P21 0.011(3) 0.041(4) 0.035(3) 0.010(3) -0.011(2) -0.008(3)
F21 0.028(8) 0.044(9) 0.063(9) 0.008(7) -0.024(7) -0.017(7)
F22 0.021(8) 0.041(8) 0.044(8) 0.003(6) -0.013(6) -0.004(6)
F24 0.033(9) 0.044(9) 0.055(9) 0.020(7) -0.015(7) -0.005(7)
F25 0.028(8) 0.045(9) 0.061(9) 0.015(7) -0.029(7) -0.010(7)
F26 0.019(8) 0.047(9) 0.046(8) 0.012(6) -0.013(6) -0.003(6)
Cl1 0.041(5) 0.088(7) 0.118(7) -0.006(5) -0.024(5) -0.017(5)
Cl2 0.095(8) 0.111(8) 0.077(6) 0.018(5) -0.037(5) -0.039(6)
Cl3 0.254(18) 0.125(11) 0.36(2) 0.114(12) -0.280(18) -0.104(12)
Cl4 0.084(9) 0.120(10) 0.196(12) 0.032(8) -0.089(8) -0.034(7)
Cl5 0.117(12) 0.198(16) 0.274(19) -0.040(13) -0.118(13) -0.051(11)

loop_
_atom_type_symbol
_atom_type_description
_atom_type_scat_dispersion_real
_atom_type_scat_dispersion_imag
_atom_type_scat_source
C C 0.0033 0.0016 'International Tables Vol C Tables 4.2.6.8 and 6.1.1.4'
H H 0.0000 0.0000 'International Tables Vol C Tables 4.2.6.8 and 6.1.1.4'
N N 0.0061 0.0033 'International Tables Vol C Tables 4.2.6.8 and 6.1.1.4'
O O 0.0106 0.0060 'International Tables Vol C Tables 4.2.6.8 and 6.1.1.4'
F F 0.0171 0.0103 'International Tables Vol C Tables 4.2.6.8 and 6.1.1.4'
P P 0.1023 0.0942 'International Tables Vol C Tables 4.2.6.8 and 6.1.1.4'
S S 0.1246 0.1234 'International Tables Vol C Tables 4.2.6.8 and 6.1.1.4'
Pt Pt -1.7033 8.3905 'International Tables Vol C Tables 4.2.6.8 and 6.1.1.4'
Au Au -2.0133 8.8022 'International Tables Vol C Tables 4.2.6.8 and 6.1.1.4'
Cl Cl 0.1484 0.1585 'International Tables Vol C Tables 4.2.6.8 and 6.1.1.4'

loop_
_geom_angle_atom_site_label_1
_geom_angle_atom_site_label_2
_geom_angle_atom_site_label_3
_geom_angle
_geom_angle_site_symmetry_1
_geom_angle_site_symmetry_3
P2 Pt1 P1 101.3(2) . .
P2 Pt1 S2 165.31(19) . .
P1 Pt1 S2 93.26(19) . .
P2 Pt1 S1 88.32(19) . .
P1 Pt1 S1 168.18(18) . .
S2 Pt1 S1 77.00(19) . .
P2 Pt1 Au1 120.18(14) . .
P1 Pt1 Au1 121.26(14) . .
S2 Pt1 Au1 48.13(14) . .
S1 Pt1 Au1 47.04(12) . .
P4 Pt2 P3 98.6(2) . .
P4 Pt2 S1 93.8(2) . .
P3 Pt2 S1 167.5(2) . .
P4 Pt2 S2 168.8(2) . .
P3 Pt2 S2 90.8(2) . .
S1 Pt2 S2 76.72(19) . .
P4 Pt2 Au1 120.12(15) . .
P3 Pt2 Au1 122.23(16) . .
S1 Pt2 Au1 48.02(13) . .
S2 Pt2 Au1 48.92(14) . .
N1 Au1 N2 74.3(9) . .
N1 Au1 S1 104.0(7) . .
N2 Au1 S1 176.8(6) . .
N1 Au1 S2 177.4(7) . .
N2 Au1 S2 103.5(6) . .
S1 Au1 S2 78.13(18) . .
N1 Au1 Pt2 130.6(6) . .
N2 Au1 Pt2 130.0(6) . .
S1 Au1 Pt2 49.10(15) . .
S2 Au1 Pt2 49.87(13) . .
N1 Au1 Pt1 134.5(6) . .
N2 Au1 Pt1 134.3(6) . .
S1 Au1 Pt1 48.73(13) . .
S2 Au1 Pt1 48.00(13) . .
Pt2 Au1 Pt1 64.37(3) . .
Au1 S1 Pt2 82.88(18) . .
Au1 S1 Pt1 84.23(18) . .
Pt2 S1 Pt1 89.21(19) . .
Pt1 S2 Au1 83.88(19) . .
Pt1 S2 Pt2 88.94(17) . .
Au1 S2 Pt2 81.21(17) . .
C11 P1 C21 106.6(10) . .
C11 P1 C31 105.6(10) . .
C21 P1 C31 103.9(10) . .
C11 P1 Pt1 113.4(8) . .
C21 P1 Pt1 116.5(8) . .
C31 P1 Pt1 109.9(7) . .
C41 P2 C61 105.6(10) . .
C41 P2 C51 103.6(9) . .
C61 P2 C51 109.3(10) . .
C41 P2 Pt1 124.4(8) . .
C61 P2 Pt1 103.8(7) . .
C51 P2 Pt1 109.5(6) . .
C71 P3 C91 107.6(12) . .
C71 P3 C81 103.2(11) . .
C91 P3 C81 105.2(11) . .
C71 P3 Pt2 112.1(8) . .
C91 P3 Pt2 105.6(8) . .
C81 P3 Pt2 122.3(8) . .
C111 P4 C121 109.7(10) . .
C111 P4 C101 102.1(9) . .
C121 P4 C101 106.4(10) . .
C111 P4 Pt2 116.9(8) . .
C121 P4 Pt2 110.5(8) . .
C101 P4 Pt2 110.4(7) . .
C1 N1 Au1 125(2) . .
C2 N2 C6 120(2) . .
C2 N2 Au1 116.5(17) . .
C6 N2 Au1 123.5(17) . .
N1 C1 O1 134(3) . .
N1 C1 C2 112(2) . .
O1 C1 C2 113(2) . .
N2 C2 C3 125(3) . .
N2 C2 C1 111.6(19) . .
C3 C2 C1 124(2) . .
C2 C3 C4 114(3) . .
C5 C4 C3 122(3) . .
C4 C5 C6 117(3) . .
N2 C6 C5 122(3) . .
C12 C11 C16 115(2) . .
C12 C11 P1 119.1(16) . .
C16 C11 P1 125.2(16) . .
C13 C12 C11 122(2) . .
C12 C13 C14 122(2) . .
C15 C14 C13 117(2) . .
C16 C15 C14 122(2) . .
C15 C16 C11 123(2) . .
C22 C21 C26 118.5(19) . .
C22 C21 P1 120.4(17) . .
C26 C21 P1 121.1(17) . .
C23 C22 C21 122(2) . .
C22 C23 C24 120(2) . .
C23 C24 C25 118(2) . .
C26 C25 C24 121(2) . .
C25 C26 C21 120(2) . .
C36 C31 C32 124(2) . .
C36 C31 P1 118.1(17) . .
C32 C31 P1 116.9(15) . .
C33 C32 C31 117(2) . .
C34 C33 C32 121(2) . .
C35 C34 C33 121(2) . .
C34 C35 C36 121(2) . .
C31 C36 C35 116(2) . .
C46 C41 C42 116.8(19) . .
C46 C41 P2 124.9(17) . .
C42 C41 P2 118.3(15) . .
C43 C42 C41 122(2) . .
C42 C43 C44 120(2) . .
C45 C44 C43 119(2) . .
C44 C45 C46 121(2) . .
C41 C46 C45 121(2) . .
C52 C51 C56 121.2(19) . .
C52 C51 P2 123.0(16) . .
C56 C51 P2 115.7(15) . .
C51 C52 C53 121(2) . .
C54 C53 C52 121(2) . .
C53 C54 C55 120(2) . .
C54 C55 C56 119(2) . .
C51 C56 C55 118(2) . .
C62 C61 C66 119(2) . .
C62 C61 P2 118.3(18) . .
C66 C61 P2 122.7(17) . .
C63 C62 C61 123(2) . .
C62 C63 C64 120(2) . .
C65 C64 C63 117(3) . .
C64 C65 C66 123(3) . .
C61 C66 C65 118(2) . .
C76 C71 C72 118(2) . .
C76 C71 P3 120.9(18) . .
C72 C71 P3 121.0(19) . .
C73 C72 C71 121(2) . .
C74 C73 C72 120(2) . .
C73 C74 C75 121(3) . .
C76 C75 C74 120(3) . .
C75 C76 C71 121(2) . .
C86 C81 C82 119(2) . .
C86 C81 P3 121.0(19) . .
C82 C81 P3 119.5(18) . .
C81 C82 C83 120(2) . .
C82 C83 C84 117(2) . .
C85 C84 C83 123(3) . .
C84 C85 C86 120(3) . .
C81 C86 C85 120(3) . .
C92 C91 C96 118(3) . .
C92 C91 P3 123(2) . .
C96 C91 P3 119.2(19) . .
C91 C92 C93 125(3) . .
C94 C93 C92 114(4) . .
C93 C94 C95 130(4) . .
C94 C95 C96 119(4) . .
C91 C96 C95 115(3) . .
C102 C101 C106 121(2) . .
C102 C101 P4 118.8(16) . .
C106 C101 P4 120.1(15) . .
C101 C102 C103 121(2) . .
C102 C103 C104 120(2) . .
C105 C104 C103 121(3) . .
C104 C105 C106 119(2) . .
C101 C106 C105 118.2(18) . .
C116 C111 C112 118.9(19) . .
C116 C111 P4 120.4(16) . .
C112 C111 P4 120.5(17) . .
C113 C112 C111 120(2) . .
C112 C113 C114 120(2) . .
C115 C114 C113 118(2) . .
C116 C115 C114 121(3) . .
C115 C116 C111 122(2) . .
C122 C121 C126 119(2) . .
C122 C121 P4 125.6(17) . .
C126 C121 P4 115.1(17) . .
C121 C122 C123 120(2) . .
C124 C123 C122 119(2) . .
C123 C124 C125 124(2) . .
C126 C125 C124 115(2) . .
C125 C126 C121 123(2) . .
F15 P11 F16 178.6(12) . .
F15 P11 F11 91.4(11) . .
F16 P11 F11 89.9(10) . .
F15 P11 F13 90.1(11) . .
F16 P11 F13 90.5(10) . .
F11 P11 F13 92.7(10) . .
F15 P11 F14 88.7(11) . .
F16 P11 F14 89.9(10) . .
F11 P11 F14 178.9(11) . .
F13 P11 F14 88.4(10) . .
F15 P11 F12 90.0(10) . .
F16 P11 F12 89.5(9) . .
F11 P11 F12 86.9(9) . .
F13 P11 F12 179.6(12) . .
F14 P11 F12 92.0(11) . .
F24 P21 F23 89.2(7) . .
F24 P21 F25 90.7(8) . .
F23 P21 F25 179.5(8) . .
F24 P21 F22 88.7(7) . .
F23 P21 F22 89.8(7) . .
F25 P21 F22 89.7(7) . .
F24 P21 F21 90.0(7) . .
F23 P21 F21 89.8(7) . .
F25 P21 F21 90.7(7) . .
F22 P21 F21 178.6(7) . .
F24 P21 F26 179.1(8) . .
F23 P21 F26 90.5(7) . .
F25 P21 F26 89.6(7) . .
F22 P21 F26 90.5(7) . .
F21 P21 F26 90.8(7) . .
C04 C04 Cl1 109(3) 2_765 .
C06 C05 Cl2 114(3) . .
C05 C06 Cl3 111(3) . .
C08 C07 Cl5 101(5) . .
C07 C08 Cl4 120(5) . .
CS3 CS1 CS2 120(3) . 2_665
CS1 CS2 CS3 116(2) 2_665 .
CS1 CS3 CS2 123(3) . .
CS9 CS4 CS5 119(5) . .
CS6 CS5 CS4 121(4) . .
CS7 CS6 CS5 119(4) . .
CS8 CS7 CS6 120(5) . .
CS7 CS8 CS9 121(4) . .
CS4 CS9 CS8 119(5) . .

loop_
_geom_bond_atom_site_label_1
_geom_bond_atom_site_label_2
_geom_bond_distance
_geom_bond_site_symmetry_2
Pt1 P2 2.286(5) .
Pt1 P1 2.292(6) .
Pt1 S2 2.348(5) .
Pt1 S1 2.373(5) .
Pt1 Au1 3.1414(11) .
Pt2 P4 2.283(6) .
Pt2 P3 2.283(6) .
Pt2 S1 2.349(6) .
Pt2 S2 2.386(5) .
Pt2 Au1 3.0842(13) .
Au1 N1 1.99(2) .
Au1 N2 2.074(17) .
Au1 S1 2.311(5) .
Au1 S2 2.353(6) .
P1 C11 1.79(2) .
P1 C21 1.80(2) .
P1 C31 1.84(2) .
P2 C41 1.79(2) .
P2 C61 1.80(2) .
P2 C51 1.857(19) .
P3 C71 1.77(2) .
P3 C91 1.82(3) .
P3 C81 1.83(2) .
P4 C111 1.79(2) .
P4 C121 1.83(2) .
P4 C101 1.85(2) .
O1 C1 1.28(3) .
N1 C1 1.16(3) .
N2 C2 1.29(3) .
N2 C6 1.31(3) .
C1 C2 1.54(4) .
C2 C3 1.34(3) .
C3 C4 1.46(4) .
C4 C5 1.28(4) .
C5 C6 1.40(3) .
C11 C12 1.40(3) .
C11 C16 1.40(3) .
C12 C13 1.34(3) .
C13 C14 1.39(3) .
C14 C15 1.39(3) .
C15 C16 1.32(3) .
C21 C22 1.39(3) .
C21 C26 1.41(3) .
C22 C23 1.38(3) .
C23 C24 1.38(3) .
C24 C25 1.44(3) .
C25 C26 1.37(3) .
C31 C36 1.38(3) .
C31 C32 1.41(3) .
C32 C33 1.41(3) .
C33 C34 1.39(3) .
C34 C35 1.37(3) .
C35 C36 1.46(3) .
C41 C46 1.33(3) .
C41 C42 1.47(3) .
C42 C43 1.33(3) .
C43 C44 1.41(3) .
C44 C45 1.34(3) .
C45 C46 1.44(3) .
C51 C52 1.34(3) .
C51 C56 1.41(3) .
C52 C53 1.38(3) .
C53 C54 1.36(3) .
C54 C55 1.39(3) .
C55 C56 1.42(3) .
C61 C62 1.37(3) .
C61 C66 1.41(3) .
C62 C63 1.36(3) .
C63 C64 1.44(4) .
C64 C65 1.35(4) .
C65 C66 1.41(3) .
C71 C76 1.38(3) .
C71 C72 1.43(3) .
C72 C73 1.42(3) .
C73 C74 1.32(3) .
C74 C75 1.43(4) .
C75 C76 1.37(3) .
C81 C86 1.36(3) .
C81 C82 1.40(3) .
C82 C83 1.40(3) .
C83 C84 1.41(3) .
C84 C85 1.28(4) .
C85 C86 1.41(4) .
C91 C92 1.38(3) .
C91 C96 1.42(4) .
C92 C93 1.41(4) .
C93 C94 1.25(5) .
C94 C95 1.31(4) .
C95 C96 1.46(4) .
C101 C102 1.36(3) .
C101 C106 1.39(3) .
C102 C103 1.37(3) .
C103 C104 1.40(3) .
C104 C105 1.37(3) .
C105 C106 1.46(3) .
C111 C116 1.40(3) .
C111 C112 1.40(3) .
C112 C113 1.37(3) .
C113 C114 1.48(3) .
C114 C115 1.38(3) .
C115 C116 1.34(3) .
C121 C122 1.32(3) .
C121 C126 1.43(3) .
C122 C123 1.40(3) .
C123 C124 1.36(3) .
C124 C125 1.38(3) .
C125 C126 1.36(3) .
P11 F15 1.556(18) .
P11 F16 1.565(17) .
P11 F11 1.573(17) .
P11 F13 1.577(18) .
P11 F14 1.591(17) .
P11 F12 1.596(17) .
P21 F24 1.588(14) .
P21 F23 1.595(15) .
P21 F25 1.596(14) .
P21 F22 1.596(14) .
P21 F21 1.613(14) .
P21 F26 1.594(13) .
C04 C04 1.61(7) 2_765
C04 Cl1 1.73(4) .
C05 C06 1.41(4) .
C05 Cl2 1.72(4) .
C06 Cl3 1.78(3) .
C07 C08 1.58(7) .
C07 Cl5 1.79(7) .
C08 Cl4 1.58(6) .
CS1 CS3 1.35(3) .
CS1 CS2 1.42(4) 2_665
CS2 CS1 1.42(4) 2_665
CS2 CS3 1.44(3) .
CS4 CS9 1.26(5) .
CS4 CS5 1.41(5) .
CS5 CS6 1.38(5) .
CS6 CS7 1.34(5) .
CS7 CS8 1.27(5) .
CS8 CS9 1.49(5) .
